data_4325483
loop_
_publ_author_name
'Michael G. Fraser'
'Charlotte A. Clark'
'Raphael Horvath'
'Samuel J. Lind'
'Allan G. Blackman'
'Xue-Zhong Sun'
'Michael W. George'
'Keith C. Gordon'

_publ_section_title
;
 Complete Family of Mono-, Bi-, and Trinuclear ReI(CO)3Cl Complexes of the
 Bridging Polypyridyl Ligand
 2,3,8,9,14,15-Hexamethyl-5,6,11,12,17,18-hexaazatrinapthalene: Syn/Anti
 Isomer Separation, Characterization, and Photophysics
;
_journal_name_full 'Inorganic Chemistry'
_journal_page_first 6093
_journal_page_last 6106
_journal_paper_doi 10.1021/ic200136t
_journal_volume 50
_journal_year 2011
_chemical_formula_sum 'C40 H26 Cl5 N6 O9 Re3'
_chemical_formula_weight 1470.52
_chemical_name_systematic
;
 ?
;
_space_group_IT_number 12
_symmetry_cell_setting monoclinic
_symmetry_space_group_name_Hall '-C 2y'
_symmetry_space_group_name_H-M 'C 1 2/m 1'
_atom_sites_solution_hydrogens geom
_atom_sites_solution_primary direct
_atom_sites_solution_secondary difmap
_audit_creation_method SHELXL-97
_cell_angle_alpha 90.00
_cell_angle_beta 95.731(8)
_cell_angle_gamma 90.00
_cell_formula_units_Z 4
_cell_length_a 18.002(2)
_cell_length_b 22.581(3)
_cell_length_c 11.2320(15)
_cell_measurement_reflns_used 8258
_cell_measurement_temperature 91(2)
_cell_measurement_theta_max 26.40
_cell_measurement_theta_min 2.42
_cell_volume 4543.0(10)
_computing_cell_refinement 'ApexII and SAINT (Bruker, 2001)'
_computing_data_collection 'ApexII (Bruker, 2004)'
_computing_data_reduction SAINT
_computing_molecular_graphics 'WinGX (Farrugia, 1999)'
_computing_publication_material WinGX
_computing_structure_refinement 'SHELXL-97 (Sheldrick, 1997)'
_computing_structure_solution 'SIR97 (Altomare et al., 1997)'
_diffrn_ambient_temperature 91(2)
_diffrn_measured_fraction_theta_full 0.998
_diffrn_measured_fraction_theta_max 0.996
_diffrn_measurement_device_type 'Bruker Kappa ApexII area detector'
_diffrn_measurement_method 'phi and omega scnas'
_diffrn_radiation_monochromator graphite
_diffrn_radiation_source 'fine-focus sealed tube'
_diffrn_radiation_type MoK\a
_diffrn_radiation_wavelength 0.71069
_diffrn_reflns_av_R_equivalents 0.0698
_diffrn_reflns_av_sigmaI/netI 0.0272
_diffrn_reflns_limit_h_max 22
_diffrn_reflns_limit_h_min -22
_diffrn_reflns_limit_k_max 28
_diffrn_reflns_limit_k_min -28
_diffrn_reflns_limit_l_max 13
_diffrn_reflns_limit_l_min -14
_diffrn_reflns_number 70514
_diffrn_reflns_theta_full 25.00
_diffrn_reflns_theta_max 26.40
_diffrn_reflns_theta_min 1.82
_exptl_absorpt_coefficient_mu 8.327
_exptl_absorpt_correction_T_max 1.000000
_exptl_absorpt_correction_T_min 0.329434
_exptl_absorpt_correction_type multi-scan
_exptl_absorpt_process_details SADABS
_exptl_crystal_colour green
_exptl_crystal_density_diffrn 2.150
_exptl_crystal_description block
_exptl_crystal_F_000 2760
_exptl_crystal_size_max 0.25
_exptl_crystal_size_mid 0.24
_exptl_crystal_size_min 0.15
_refine_diff_density_max 2.077
_refine_diff_density_min -3.287
_refine_diff_density_rms 0.262
_refine_ls_extinction_method none
_refine_ls_goodness_of_fit_ref 1.101
_refine_ls_hydrogen_treatment constr
_refine_ls_matrix_type full
_refine_ls_number_parameters 295
_refine_ls_number_reflns 4771
_refine_ls_number_restraints 6
_refine_ls_restrained_S_all 1.102
_refine_ls_R_factor_all 0.0381
_refine_ls_R_factor_gt 0.0354
_refine_ls_shift/su_max 0.005
_refine_ls_shift/su_mean 0.000
_refine_ls_structure_factor_coef Fsqd
_refine_ls_weighting_details 'calc w=1/[\s^2^(Fo^2^)+(0.0477P)^2^+89.0504P] where P=(Fo^2^+2Fc^2^)/3'
_refine_ls_weighting_scheme calc
_refine_ls_wR_factor_gt 0.0931
_refine_ls_wR_factor_ref 0.0954
_reflns_number_gt 4482
_reflns_number_total 4771
_reflns_threshold_expression >2sigma(I)
_cod_data_source_file ic200136t_si_002_2.cif
_cod_data_source_block shelxl2
_cod_original_cell_volume 4543.0(11)
_cod_database_code 4325483

loop_
_symmetry_equiv_pos_as_xyz
'x, y, z'
'-x, y, -z'
'x+1/2, y+1/2, z'
'-x+1/2, y+1/2, -z'
'-x, -y, -z'
'x, -y, z'
'-x+1/2, -y+1/2, -z'
'x+1/2, -y+1/2, z'

loop_
_atom_site_label
_atom_site_type_symbol
_atom_site_fract_x
_atom_site_fract_y
_atom_site_fract_z
_atom_site_U_iso_or_equiv
_atom_site_adp_type
_atom_site_occupancy
_atom_site_symmetry_multiplicity
_atom_site_calc_flag
_atom_site_refinement_flags
Re1 Re 0.872500(17) 0.0000 0.15953(3) 0.01123(10) Uani 1 2 d S
Re2 Re 1.200346(12) 0.157517(10) 0.37390(2) 0.01190(9) Uani 1 1 d .
Cl2 Cl 1.23930(9) 0.12875(7) 0.17852(15) 0.0233(3) Uani 1 1 d .
Cl1 Cl 0.89644(12) 0.0000 0.37975(19) 0.0230(5) Uani 1 2 d S
Cl11 Cl 0.5848(2) 0.0000 -0.0726(3) 0.0771(15) Uani 1 2 d S
Cl10 Cl 0.5992(3) 0.0000 -0.3267(4) 0.104(2) Uani 1 2 d S
O3 O 1.1893(3) 0.28721(19) 0.2892(4) 0.0219(10) Uani 1 1 d .
C4 C 1.1507(3) 0.0312(3) 0.3574(5) 0.0118(11) Uani 1 1 d .
O4 O 0.8364(4) 0.0000 -0.1114(6) 0.0260(15) Uani 1 2 d S
N1 n 1.2044(3) 0.0628(2) 0.4175(4) 0.0114(9) Uani 1 1 d .
C18 C 1.1924(3) 0.2385(3) 0.3222(6) 0.0187(13) Uani 1 1 d .
C3 C 1.2545(3) 0.0319(3) 0.4941(5) 0.0122(11) Uani 1 1 d .
C20 C 0.7958(3) -0.0600(3) 0.1623(6) 0.0166(12) Uani 1 1 d .
C1 C 1.3548(3) 0.0318(3) 0.6571(5) 0.0136(12) Uani 1 1 d .
C12 C 1.0283(3) 0.0319(3) 0.2372(5) 0.0120(11) Uani 1 1 d .
C7 C 1.0238(3) 0.2145(3) 0.2459(6) 0.0162(12) Uani 1 1 d .
H19 H 1.0593 0.2357 0.2944 0.019 Uiso 1 1 calc R
C8 C 0.9670(3) 0.2442(3) 0.1824(6) 0.0171(12) Uani 1 1 d .
N3 n 0.9690(3) 0.0592(2) 0.1799(4) 0.0122(10) Uani 1 1 d .
O2 O 1.3646(2) 0.1860(2) 0.4546(4) 0.0232(10) Uani 1 1 d .
O5 O 0.7507(3) -0.0955(2) 0.1618(5) 0.0272(11) Uani 1 1 d .
C13 C 1.4064(4) 0.0657(3) 0.7452(6) 0.0213(13) Uani 1 1 d .
H25A H 1.4369 0.0385 0.7941 0.032 Uiso 1 1 calc R
H25B H 1.3776 0.0893 0.7949 0.032 Uiso 1 1 calc R
H25C H 1.4376 0.0910 0.7029 0.032 Uiso 1 1 calc R
C2 C 1.3053(3) 0.0613(3) 0.5770(5) 0.0146(12) Uani 1 1 d .
H26 H 1.3055 0.1025 0.5776 0.018 Uiso 1 1 calc R
N2 n 1.0911(3) 0.1230(2) 0.2974(5) 0.0131(10) Uani 1 1 d .
C0 C 0.9161(3) 0.1514(3) 0.1028(6) 0.0152(12) Uani 1 1 d .
H28 H 0.8802 0.1305 0.0544 0.018 Uiso 1 1 calc R
C17 C 1.3035(3) 0.1760(3) 0.4273(6) 0.0159(12) Uani 1 1 d .
C5 C 1.0897(3) 0.0636(3) 0.2929(5) 0.0124(11) Uani 1 1 d .
C15 C 0.8548(4) 0.2454(3) 0.0254(6) 0.0227(14) Uani 1 1 d .
H34A H 0.8619 0.2872 0.0374 0.034 Uiso 1 1 calc R
H34B H 0.8063 0.2344 0.0464 0.034 Uiso 1 1 calc R
H34C H 0.8586 0.2359 -0.0571 0.034 Uiso 1 1 calc R
C35 C 0.6474(7) 0.0000 -0.1818(15) 0.051(4) Uani 1 2 d S
H35A H 0.6791 -0.0348 -0.1721 0.061 Uiso 0.50 1 calc PR
H35B H 0.6791 0.0348 -0.1721 0.061 Uiso 0.50 1 calc PR
C11 C 0.9716(3) 0.1199(3) 0.1737(5) 0.0126(11) Uani 1 1 d .
C14 C 0.9609(4) 0.3101(3) 0.1936(7) 0.0270(16) Uani 1 1 d .
H40A H 0.9182 0.3239 0.1432 0.040 Uiso 1 1 calc R
H40B H 1.0052 0.3284 0.1697 0.040 Uiso 1 1 calc R
H40C H 0.9554 0.3203 0.2753 0.040 Uiso 1 1 calc R
C6 C 1.0303(3) 0.1520(3) 0.2399(6) 0.0135(12) Uani 1 1 d .
C9 C 0.9137(3) 0.2122(3) 0.1030(6) 0.0168(12) Uani 1 1 d .
C19 C 0.8529(5) 0.0000 -0.0100(8) 0.0159(17) Uani 1 2 d S
C16 C 1.1631(3) 0.1750(3) 0.5315(6) 0.0162(12) Uani 1 1 d U
O1 O 1.1449(3) 0.1844(2) 0.6167(5) 0.0322(12) Uani 1 1 d .

loop_
_atom_site_aniso_label
_atom_site_aniso_U_11
_atom_site_aniso_U_22
_atom_site_aniso_U_33
_atom_site_aniso_U_23
_atom_site_aniso_U_13
_atom_site_aniso_U_12
Re1 0.01244(17) 0.01137(17) 0.00962(17) 0.000 -0.00019(12) 0.000
Re2 0.01404(14) 0.00870(14) 0.01233(14) 0.00064(8) -0.00177(9) -0.00105(8)
Cl2 0.0275(8) 0.0207(8) 0.0217(8) 0.0013(6) 0.0021(6) -0.0005(6)
Cl1 0.0212(10) 0.0354(13) 0.0125(10) 0.000 0.0029(8) 0.000
Cl11 0.054(2) 0.151(5) 0.0248(17) 0.000 -0.0041(15) 0.000
Cl10 0.056(2) 0.215(7) 0.046(2) 0.000 0.034(2) 0.000
O3 0.026(2) 0.009(2) 0.030(3) 0.0057(19) -0.0023(19) -0.0020(18)
C4 0.015(3) 0.014(3) 0.007(3) -0.001(2) 0.002(2) 0.001(2)
O4 0.033(4) 0.037(4) 0.008(3) 0.000 0.003(3) 0.000
N1 0.014(2) 0.009(2) 0.012(2) 0.0019(19) 0.0015(18) 0.0003(18)
C18 0.012(3) 0.027(4) 0.016(3) -0.004(3) -0.004(2) -0.003(2)
C3 0.013(3) 0.012(3) 0.012(3) 0.004(2) 0.002(2) 0.000(2)
C20 0.015(3) 0.020(3) 0.015(3) 0.000(2) 0.001(2) 0.001(2)
C1 0.013(3) 0.018(3) 0.009(3) -0.002(2) 0.001(2) -0.002(2)
C12 0.015(3) 0.010(3) 0.012(3) 0.000(2) 0.002(2) -0.002(2)
C7 0.017(3) 0.011(3) 0.020(3) 0.001(2) -0.002(2) -0.001(2)
C8 0.017(3) 0.013(3) 0.021(3) 0.002(2) 0.002(2) -0.001(2)
N3 0.015(2) 0.011(2) 0.011(2) 0.0014(19) 0.0022(18) -0.0001(19)
O2 0.016(2) 0.020(2) 0.032(3) 0.003(2) -0.0050(19) -0.0067(18)
O5 0.021(2) 0.027(3) 0.033(3) -0.002(2) 0.005(2) -0.007(2)
C13 0.025(3) 0.014(3) 0.022(3) 0.000(3) -0.008(3) 0.000(3)
C2 0.018(3) 0.009(3) 0.016(3) 0.001(2) 0.000(2) -0.002(2)
N2 0.013(2) 0.010(2) 0.016(3) 0.0018(19) 0.0005(19) 0.0019(19)
C0 0.016(3) 0.015(3) 0.014(3) 0.000(2) -0.003(2) 0.000(2)
C17 0.020(3) 0.009(3) 0.018(3) 0.001(2) 0.000(2) -0.002(2)
C5 0.016(3) 0.010(3) 0.012(3) -0.001(2) 0.003(2) 0.000(2)
C15 0.023(3) 0.015(3) 0.028(4) -0.001(3) -0.010(3) 0.005(3)
C35 0.025(6) 0.030(6) 0.097(12) 0.000 0.011(6) 0.000
C11 0.016(3) 0.011(3) 0.011(3) -0.001(2) 0.000(2) 0.000(2)
C14 0.025(3) 0.012(3) 0.043(4) 0.002(3) -0.007(3) 0.003(3)
C6 0.012(3) 0.011(3) 0.017(3) 0.001(2) -0.001(2) -0.002(2)
C9 0.015(3) 0.015(3) 0.020(3) 0.006(2) 0.001(2) 0.001(2)
C19 0.014(4) 0.011(4) 0.023(5) 0.000 0.006(3) 0.000
C16 0.0168(14) 0.0148(14) 0.0163(15) -0.0001(10) -0.0009(9) 0.0008(9)
O1 0.024(3) 0.029(3) 0.043(3) 0.011(2) 0.000(2) 0.000(2)

loop_
_atom_type_symbol
_atom_type_description
_atom_type_scat_dispersion_real
_atom_type_scat_dispersion_imag
_atom_type_scat_source
C C 0.0033 0.0016 'International Tables Vol C Tables 4.2.6.8 and 6.1.1.4'
H H 0.0000 0.0000 'International Tables Vol C Tables 4.2.6.8 and 6.1.1.4'
N N 0.0061 0.0033 'International Tables Vol C Tables 4.2.6.8 and 6.1.1.4'
O O 0.0106 0.0060 'International Tables Vol C Tables 4.2.6.8 and 6.1.1.4'
Cl Cl 0.1484 0.1585 'International Tables Vol C Tables 4.2.6.8 and 6.1.1.4'
Re Re -1.0185 7.2310 'International Tables Vol C Tables 4.2.6.8 and 6.1.1.4'

loop_
_geom_angle_atom_site_label_1
_geom_angle_atom_site_label_2
_geom_angle_atom_site_label_3
_geom_angle
_geom_angle_site_symmetry_1
_geom_angle_site_symmetry_3
C19 Re1 C20 87.4(3) . 6
C19 Re1 C20 87.4(3) . .
C20 Re1 C20 88.8(4) 6 .
C19 Re1 N3 99.8(2) . .
C20 Re1 N3 97.5(2) 6 .
C20 Re1 N3 170.6(2) . .
C19 Re1 N3 99.8(2) . 6
C20 Re1 N3 170.6(2) 6 6
C20 Re1 N3 97.5(2) . 6
N3 Re1 N3 75.4(3) . 6
C19 Re1 Cl1 179.4(3) . .
C20 Re1 Cl1 92.13(19) 6 .
C20 Re1 Cl1 92.13(19) . .
N3 Re1 Cl1 80.65(13) . .
N3 Re1 Cl1 80.65(13) 6 .
C18 Re2 C17 85.9(3) . .
C18 Re2 C16 93.4(3) . .
C17 Re2 C16 94.5(3) . .
C18 Re2 N1 174.9(2) . .
C17 Re2 N1 97.5(2) . .
C16 Re2 N1 90.1(2) . .
C18 Re2 N2 100.5(2) . .
C17 Re2 N2 169.9(2) . .
C16 Re2 N2 92.9(2) . .
N1 Re2 N2 75.61(18) . .
C18 Re2 Cl2 90.1(2) . .
C17 Re2 Cl2 89.05(19) . .
C16 Re2 Cl2 175.21(19) . .
N1 Re2 Cl2 86.28(13) . .
N2 Re2 Cl2 83.19(14) . .
N1 C4 C4 122.4(3) . 6
N1 C4 C5 117.3(5) . .
C4 C4 C5 120.2(3) 6 .
C4 N1 C3 116.4(5) . .
C4 N1 Re2 113.8(4) . .
C3 N1 Re2 129.8(4) . .
O3 C18 Re2 178.1(6) . .
N1 C3 C2 121.2(5) . .
N1 C3 C3 120.5(3) . 6
C2 C3 C3 118.2(3) . 6
O5 C20 Re1 178.7(6) . .
C2 C1 C1 119.0(4) . 6
C2 C1 C13 120.2(6) . .
C1 C1 C13 120.7(3) 6 .
N3 C12 C5 122.2(5) . .
N3 C12 C12 117.3(3) . 6
C5 C12 C12 120.4(3) . 6
C8 C7 C6 121.8(6) . .
C8 C7 H19 119.1 . .
C6 C7 H19 119.1 . .
C7 C8 C9 119.7(6) . .
C7 C8 C14 120.2(6) . .
C9 C8 C14 120.1(6) . .
C12 N3 C11 117.0(5) . .
C12 N3 Re1 110.9(4) . .
C11 N3 Re1 129.5(4) . .
C1 C13 H25A 109.5 . .
C1 C13 H25B 109.5 . .
H25A C13 H25B 109.5 . .
C1 C13 H25C 109.5 . .
H25A C13 H25C 109.5 . .
H25B C13 H25C 109.5 . .
C1 C2 C3 122.7(6) . .
C1 C2 H26 118.6 . .
C3 C2 H26 118.6 . .
C5 N2 C6 116.5(5) . .
C5 N2 Re2 112.3(4) . .
C6 N2 Re2 130.5(4) . .
C9 C0 C11 121.8(6) . .
C9 C0 H28 119.1 . .
C11 C0 H28 119.1 . .
O2 C17 Re2 177.4(6) . .
N2 C5 C12 122.2(5) . .
N2 C5 C4 118.3(5) . .
C12 C5 C4 119.2(5) . .
C9 C15 H34A 109.5 . .
C9 C15 H34B 109.5 . .
H34A C15 H34B 109.5 . .
C9 C15 H34C 109.5 . .
H34A C15 H34C 109.5 . .
H34B C15 H34C 109.5 . .
Cl11 C35 Cl10 110.8(7) . .
Cl11 C35 H35A 109.5 . .
Cl10 C35 H35A 109.5 . .
Cl11 C35 H35B 109.5 . .
Cl10 C35 H35B 109.5 . .
H35A C35 H35B 108.1 . .
N3 C11 C0 120.6(5) . .
N3 C11 C6 120.5(5) . .
C0 C11 C6 119.0(5) . .
C8 C14 H40A 109.5 . .
C8 C14 H40B 109.5 . .
H40A C14 H40B 109.5 . .
C8 C14 H40C 109.5 . .
H40A C14 H40C 109.5 . .
H40B C14 H40C 109.5 . .
N2 C6 C7 121.0(5) . .
N2 C6 C11 121.0(5) . .
C7 C6 C11 118.0(5) . .
C0 C9 C8 119.0(6) . .
C0 C9 C15 121.3(6) . .
C8 C9 C15 119.7(6) . .
O4 C19 Re1 175.7(8) . .
O1 C16 Re2 178.3(6) . .

loop_
_geom_bond_atom_site_label_1
_geom_bond_atom_site_label_2
_geom_bond_distance
_geom_bond_site_symmetry_2
Re1 C19 1.901(9) .
Re1 C20 1.936(6) 6
Re1 C20 1.936(6) .
Re1 N3 2.185(5) .
Re1 N3 2.185(5) 6
Re1 Cl1 2.468(2) .
Re2 C18 1.920(7) .
Re2 C17 1.939(6) .
Re2 C16 1.993(7) .
Re2 N1 2.194(5) .
Re2 N2 2.209(5) .
Re2 Cl2 2.4570(17) .
Cl11 C35 1.747(15) .
Cl10 C35 1.767(17) .
O3 C18 1.159(8) .
C4 N1 1.330(8) .
C4 C4 1.410(12) 6
C4 C5 1.450(8) .
O4 C19 1.148(11) .
N1 C3 1.373(7) .
C3 C2 1.406(8) .
C3 C3 1.440(11) 6
C20 O5 1.141(8) .
C1 C2 1.373(8) .
C1 C1 1.437(12) 6
C1 C13 1.498(8) .
C12 N3 1.340(8) .
C12 C5 1.410(8) .
C12 C12 1.441(11) 6
C7 C8 1.363(9) .
C7 C6 1.419(8) .
C7 H19 0.9300 .
C8 C9 1.440(9) .
C8 C14 1.498(9) .
N3 C11 1.374(8) .
O2 C17 1.135(8) .
C13 H25A 0.9600 .
C13 H25B 0.9600 .
C13 H25C 0.9600 .
C2 H26 0.9300 .
N2 C5 1.343(8) .
N2 C6 1.378(8) .
C0 C9 1.372(9) .
C0 C11 1.406(8) .
C0 H28 0.9300 .
C15 C9 1.504(8) .
C15 H34A 0.9600 .
C15 H34B 0.9600 .
C15 H34C 0.9600 .
C35 H35A 0.9700 .
C35 H35B 0.9700 .
C11 C6 1.428(8) .
C14 H40A 0.9600 .
C14 H40B 0.9600 .
C14 H40C 0.9600 .
C16 O1 1.064(8) .
